data_7006074
loop_
_publ_author_name
'Gu, Zhi-Guo'
'Zuo, Jing-Lin'
'You, Xiao-Zeng'

_publ_section_title
;
 A three-dimensional ferromagnet based on linked copper-azido clusters.
;
_journal_issue 36
_journal_name_full 'Dalton transactions (Cambridge, England : 2003)'
_journal_page_first 4067
_journal_page_last 4072
_journal_paper_doi 10.1039/b708789f
_journal_year 2007
_chemical_formula_sum 'C6 H21 Cu4.5 N31 O0.5'
_chemical_formula_weight 821.47
_chemical_name_systematic
;
?
;
_space_group_IT_number 2
_symmetry_cell_setting triclinic
_symmetry_space_group_name_Hall '-P 1'
_symmetry_space_group_name_H-M 'P -1'
_atom_sites_solution_hydrogens geom
_atom_sites_solution_primary direct
_atom_sites_solution_secondary difmap
_audit_creation_method SHELXL-97
_cell_angle_alpha 105.264(4)
_cell_angle_beta 101.508(4)
_cell_angle_gamma 105.822(5)
_cell_formula_units_Z 2
_cell_length_a 10.557(3)
_cell_length_b 11.849(3)
_cell_length_c 12.281(3)
_cell_measurement_reflns_used 2954
_cell_measurement_temperature 293(2)
_cell_measurement_theta_max 24.5
_cell_measurement_theta_min 2.8
_cell_volume 1363.6(6)
_computing_cell_refinement 'Bruker SMART'
_computing_data_collection 'Bruker SMART'
_computing_data_reduction 'Bruker SAINT'
_computing_molecular_graphics 'Bruker SHELXTL'
_computing_publication_material 'Bruker SHELXTL'
_computing_structure_refinement 'SHELXL-97 (Sheldrick, 1997)'
_computing_structure_solution 'SHELXS-97 (Sheldrick, 1990)'
_diffrn_ambient_temperature 293(2)
_diffrn_measured_fraction_theta_full 0.982
_diffrn_measured_fraction_theta_max 0.982
_diffrn_radiation_monochromator graphite
_diffrn_radiation_source 'fine-focus sealed tube'
_diffrn_radiation_type MoK\a
_diffrn_radiation_wavelength 0.71073
_diffrn_reflns_av_R_equivalents 0.0378
_diffrn_reflns_av_sigmaI/netI 0.0694
_diffrn_reflns_limit_h_max 12
_diffrn_reflns_limit_h_min -12
_diffrn_reflns_limit_k_max 14
_diffrn_reflns_limit_k_min -11
_diffrn_reflns_limit_l_max 12
_diffrn_reflns_limit_l_min -14
_diffrn_reflns_number 6853
_diffrn_reflns_theta_full 25.00
_diffrn_reflns_theta_max 25.00
_diffrn_reflns_theta_min 1.80
_exptl_absorpt_coefficient_mu 3.522
_exptl_absorpt_correction_T_max 0.4853
_exptl_absorpt_correction_T_min 0.4180
_exptl_absorpt_correction_type none
_exptl_absorpt_process_details 'SADABS; Bruker(2000)'
_exptl_crystal_colour black
_exptl_crystal_density_diffrn 2.001
_exptl_crystal_density_method 'not measured'
_exptl_crystal_description block
_exptl_crystal_F_000 817
_exptl_crystal_size_max 0.30
_exptl_crystal_size_mid 0.25
_exptl_crystal_size_min 0.24
_refine_diff_density_max 1.008
_refine_diff_density_min -1.387
_refine_diff_density_rms 0.118
_refine_ls_extinction_method none
_refine_ls_goodness_of_fit_ref 1.091
_refine_ls_hydrogen_treatment constr
_refine_ls_matrix_type full
_refine_ls_number_parameters 397
_refine_ls_number_reflns 4717
_refine_ls_number_restraints 23
_refine_ls_restrained_S_all 1.097
_refine_ls_R_factor_all 0.0721
_refine_ls_R_factor_gt 0.0531
_refine_ls_shift/su_max 0.000
_refine_ls_shift/su_mean 0.000
_refine_ls_structure_factor_coef Fsqd
_refine_ls_weighting_details 'calc w=1/[\s^2^(Fo^2^)+(0.0663P)^2^+0.0000P] where P=(Fo^2^+2Fc^2^)/3'
_refine_ls_weighting_scheme calc
_refine_ls_wR_factor_gt 0.1389
_refine_ls_wR_factor_ref 0.1445
_reflns_number_gt 3487
_reflns_number_total 4717
_reflns_threshold_expression >2sigma(I)
_cod_data_source_file b708789f.txt
_cod_data_source_block 70112em
_cod_original_cell_volume 1363.7(6)
_cod_original_sg_symbol_H-M p-1
_cod_original_formula_sum 'C6 H21 Cu4.50 N31 O0.50'
_cod_database_code 7006074

loop_
_symmetry_equiv_pos_as_xyz
'x, y, z'
'-x, -y, -z'

loop_
_atom_site_label
_atom_site_type_symbol
_atom_site_fract_x
_atom_site_fract_y
_atom_site_fract_z
_atom_site_U_iso_or_equiv
_atom_site_adp_type
_atom_site_occupancy
_atom_site_symmetry_multiplicity
_atom_site_calc_flag
_atom_site_refinement_flags
_atom_site_disorder_assembly
_atom_site_disorder_group
Cu1 Cu 0.16056(9) 1.14660(7) 1.04443(7) 0.0352(3) Uani 1 1 d . . .
Cu2 Cu 0.16942(9) 0.87803(7) 0.94806(7) 0.0301(2) Uani 1 1 d . . .
Cu3 Cu 0.21818(9) 0.60861(8) 0.90330(8) 0.0353(3) Uani 1 1 d . C .
Cu4 Cu 0.49707(9) 0.86163(7) 0.95186(7) 0.0317(2) Uani 1 1 d . . .
Cu5 Cu 0.5000 1.0000 0.5000 0.0511(4) Uani 1 2 d SU . .
C1 C 0.0198(8) 0.4423(7) 0.6892(7) 0.051(2) Uani 1 1 d . . .
H1A H -0.0712 0.3814 0.6549 0.062 Uiso 1 1 d R A 3
C2 C 0.1154(9) 0.3765(7) 0.7190(7) 0.058(2) Uani 1 1 d D C .
H2A H 0.1236 0.3239 0.6485 0.069 Uiso 1 1 d R B 4
H2B H 0.0818 0.3255 0.7633 0.069 Uiso 1 1 d R B 4
C3 C 0.130(2) 0.2978(18) 0.6080(12) 0.076(7) Uani 0.445(13) 1 d PDU C 1
H3A H 0.0491 0.2250 0.5701 0.114 Uiso 0.445(13) 1 calc PR C 1
H3B H 0.2091 0.2731 0.6270 0.114 Uiso 0.445(13) 1 calc PR C 1
H3C H 0.1424 0.3450 0.5558 0.114 Uiso 0.445(13) 1 calc PR C 1
C3' C 0.053(2) 0.4971(17) 0.5956(13) 0.080(7) Uani 0.555(13) 1 d P C 2
H3'1 H 0.1461 0.5532 0.6236 0.121 Uiso 0.555(13) 1 calc PR C 2
H3'2 H -0.0082 0.5415 0.5786 0.121 Uiso 0.555(13) 1 calc PR C 2
H3'3 H 0.0407 0.4312 0.5251 0.121 Uiso 0.555(13) 1 calc PR C 2
C4 C 0.4383(10) 0.7399(10) 0.4248(10) 0.0854(15) Uani 1 1 d DU . .
H4 H 0.4575 0.7486 0.5086 0.102 Uiso 1 1 d R . .
C5 C 0.5852(10) 0.7897(11) 0.4521(12) 0.110(4) Uani 1 1 d D . .
H5A H 0.5942 0.7520 0.3750 0.132 Uiso 1 1 d R . .
H5B H 0.6353 0.7603 0.5072 0.132 Uiso 1 1 d R . .
C6 C 0.3645(12) 0.6031(9) 0.3972(13) 0.120(5) Uani 1 1 d . . .
H6A H 0.3045 0.5789 0.3190 0.179 Uiso 1 1 d R . .
H6B H 0.3107 0.5880 0.4497 0.179 Uiso 1 1 d R . .
H6C H 0.4248 0.5553 0.3968 0.179 Uiso 1 1 d R . .
N1 N 0.1810(8) 1.2747(6) 0.9713(6) 0.059(2) Uani 1 1 d . . .
N2 N 0.1812(6) 1.3775(6) 1.0056(6) 0.0440(16) Uani 1 1 d . . .
N3 N 0.1806(7) 1.4796(6) 1.0317(6) 0.0534(18) Uani 1 1 d . . .
N4 N 0.1274(6) 0.9866(5) 1.0817(5) 0.0327(14) Uani 1 1 d . . .
N5 N 0.1255(6) 0.9837(6) 1.1774(6) 0.0387(15) Uani 1 1 d . . .
N6 N 0.1193(9) 0.9811(8) 1.2678(7) 0.079(3) Uani 1 1 d . . .
N7 N 0.2013(7) 1.0360(5) 0.9119(5) 0.0412(16) Uani 1 1 d . . .
N8 N 0.2252(6) 1.0595(6) 0.8264(5) 0.0406(15) Uani 1 1 d . . .
N9 N 0.2525(10) 1.0863(7) 0.7512(7) 0.079(3) Uani 1 1 d . . .
N10 N 0.1681(6) 0.7392(5) 1.0101(5) 0.0357(14) Uani 1 1 d . . .
N11 N 0.1635(6) 0.7355(5) 1.1042(6) 0.0366(14) Uani 1 1 d . . .
N12 N 0.1571(8) 0.7278(6) 1.1940(6) 0.063(2) Uani 1 1 d . . .
N13 N 0.2460(6) 0.7925(5) 0.8280(5) 0.0361(14) Uani 1 1 d . . .
N14 N 0.2301(6) 0.7937(6) 0.7294(6) 0.0412(15) Uani 1 1 d . . .
N15 N 0.2185(10) 0.7924(9) 0.6377(7) 0.090(3) Uani 1 1 d . . .
N16 N 0.4194(6) 0.7062(5) 0.9856(5) 0.0375(14) Uani 1 1 d . . .
N17 N 0.4827(6) 0.6694(6) 1.0528(6) 0.0473(16) Uani 1 1 d . . .
N18 N 0.5362(9) 0.6366(9) 1.1202(9) 0.100(3) Uani 1 1 d . . .
N19 N 0.0220(6) 0.5292(5) 0.8020(5) 0.0392(15) Uani 1 1 d . C .
H19A H -0.0300 0.4875 0.8383 0.047 Uiso 1 1 calc R . .
H19B H -0.0118 0.5878 0.7883 0.047 Uiso 1 1 calc R . .
N20 N 0.2526(7) 0.4717(5) 0.7894(5) 0.0483(17) Uani 1 1 d . . .
H20A H 0.2966 0.5018 0.7420 0.058 Uiso 1 1 calc R C .
H20B H 0.3047 0.4381 0.8288 0.058 Uiso 1 1 calc R . .
N21 N 0.5355(6) 1.0218(5) 0.9137(5) 0.0372(14) Uani 1 1 d . . .
N22 N 0.5475(6) 1.0283(5) 0.8203(5) 0.0339(13) Uani 1 1 d . . .
N23 N 0.5613(8) 1.0327(7) 0.7333(6) 0.060(2) Uani 1 1 d . . .
N24 N 0.5872(7) 0.7922(6) 0.8394(6) 0.0460(16) Uani 1 1 d . . .
N25 N 0.5252(8) 0.6963(7) 0.7656(7) 0.059(2) Uani 1 1 d . . .
N26 N 0.4669(11) 0.6036(9) 0.6933(9) 0.116(4) Uani 1 1 d . . .
N27 N 0.3673(7) 0.8263(6) 0.4517(6) 0.0567(13) Uani 1 1 d U . .
H27A H 0.3313 0.8167 0.5106 0.068 Uiso 1 1 calc R . .
H27B H 0.2980 0.8117 0.3878 0.068 Uiso 1 1 calc R . .
N28 N 0.6456(7) 0.9224(7) 0.4848(6) 0.0607(19) Uani 1 1 d . . .
H28A H 0.6836 0.9413 0.4296 0.073 Uiso 1 1 calc R . .
H28B H 0.7125 0.9526 0.5539 0.073 Uiso 1 1 calc R . .
O1W O 0.915(4) 0.073(3) 0.509(2) 0.30(2) Uani 0.50 1 d P . .
H1WA H 0.9591 0.0310 0.5340 0.361 Uiso 0.50 1 d PR . .
H1WB H 0.9153 0.0593 0.4375 0.361 Uiso 0.50 1 d PR . .
N31 N 0.0800(7) 1.2237(6) 1.1616(6) 0.0423(16) Uani 1 1 d . . .
N30 N 0.1279(9) 1.2531(7) 1.2599(7) 0.071(2) Uani 1 1 d . . .
N29 N 0.1750(14) 1.2830(12) 1.3595(12) 0.143(5) Uani 1 1 d U . .

loop_
_atom_site_aniso_label
_atom_site_aniso_U_11
_atom_site_aniso_U_22
_atom_site_aniso_U_33
_atom_site_aniso_U_23
_atom_site_aniso_U_13
_atom_site_aniso_U_12
Cu1 0.0486(6) 0.0295(5) 0.0446(5) 0.0209(4) 0.0251(5) 0.0230(4)
Cu2 0.0437(5) 0.0277(5) 0.0330(5) 0.0178(4) 0.0201(4) 0.0201(4)
Cu3 0.0365(5) 0.0298(5) 0.0457(5) 0.0159(4) 0.0137(4) 0.0165(4)
Cu4 0.0408(5) 0.0279(5) 0.0357(5) 0.0163(4) 0.0178(4) 0.0161(4)
Cu5 0.0413(9) 0.0740(10) 0.0411(8) 0.0240(7) 0.0165(7) 0.0172(7)
C1 0.045(5) 0.046(5) 0.062(5) 0.029(4) 0.009(4) 0.010(4)
C2 0.074(7) 0.043(5) 0.057(5) 0.015(4) 0.021(5) 0.021(5)
C3 0.076(7) 0.076(7) 0.076(7) 0.025(3) 0.022(2) 0.027(3)
C3' 0.135(19) 0.077(13) 0.049(10) 0.032(10) 0.032(11) 0.053(13)
C4 0.0860(19) 0.0812(13) 0.0891(19) 0.0270(11) 0.0244(11) 0.0314(11)
C5 0.078(9) 0.107(10) 0.158(12) 0.054(10) 0.030(9) 0.047(8)
C6 0.094(10) 0.068(8) 0.203(15) 0.050(9) 0.042(10) 0.035(7)
N1 0.112(7) 0.039(4) 0.070(5) 0.040(4) 0.060(5) 0.048(4)
N2 0.051(4) 0.047(4) 0.057(4) 0.034(3) 0.029(3) 0.025(3)
N3 0.071(5) 0.032(4) 0.069(5) 0.024(4) 0.029(4) 0.025(4)
N4 0.050(4) 0.033(3) 0.033(3) 0.020(3) 0.023(3) 0.025(3)
N5 0.047(4) 0.043(4) 0.037(4) 0.018(3) 0.016(3) 0.024(3)
N6 0.121(8) 0.101(7) 0.064(5) 0.051(5) 0.051(5) 0.070(6)
N7 0.069(5) 0.035(3) 0.047(4) 0.028(3) 0.038(3) 0.033(3)
N8 0.053(4) 0.040(4) 0.045(4) 0.025(3) 0.024(3) 0.025(3)
N9 0.133(8) 0.074(6) 0.065(5) 0.045(5) 0.062(6) 0.045(5)
N10 0.050(4) 0.035(3) 0.040(3) 0.026(3) 0.021(3) 0.023(3)
N11 0.040(4) 0.023(3) 0.050(4) 0.020(3) 0.012(3) 0.009(3)
N12 0.098(6) 0.050(4) 0.050(4) 0.031(4) 0.025(4) 0.024(4)
N13 0.050(4) 0.035(3) 0.038(4) 0.017(3) 0.025(3) 0.024(3)
N14 0.042(4) 0.050(4) 0.033(4) 0.014(3) 0.018(3) 0.014(3)
N15 0.107(8) 0.125(8) 0.048(5) 0.030(5) 0.030(5) 0.048(6)
N16 0.041(4) 0.030(3) 0.051(4) 0.024(3) 0.014(3) 0.016(3)
N17 0.037(4) 0.046(4) 0.066(5) 0.027(4) 0.015(3) 0.016(3)
N18 0.070(6) 0.123(8) 0.130(8) 0.101(7) 0.009(6) 0.027(6)
N19 0.036(4) 0.034(3) 0.044(4) 0.016(3) 0.003(3) 0.010(3)
N20 0.055(4) 0.038(4) 0.052(4) 0.007(3) 0.014(3) 0.023(3)
N21 0.053(4) 0.035(3) 0.038(4) 0.020(3) 0.025(3) 0.019(3)
N22 0.029(3) 0.034(3) 0.036(4) 0.016(3) 0.008(3) 0.006(3)
N23 0.077(6) 0.075(5) 0.043(4) 0.031(4) 0.031(4) 0.029(4)
N24 0.049(4) 0.039(4) 0.058(4) 0.012(4) 0.031(4) 0.021(3)
N25 0.067(5) 0.050(5) 0.060(5) 0.005(4) 0.037(4) 0.018(4)
N26 0.122(9) 0.084(7) 0.099(8) -0.014(6) 0.066(7) -0.008(6)
N27 0.052(4) 0.075(2) 0.043(4) 0.028(3) 0.015(3) 0.0140(16)
N28 0.058(5) 0.079(6) 0.053(4) 0.027(4) 0.020(4) 0.028(4)
O1W 0.46(6) 0.24(3) 0.101(17) 0.07(2) 0.04(3) -0.01(3)
N31 0.058(4) 0.048(4) 0.036(4) 0.017(3) 0.021(3) 0.032(3)
N30 0.101(7) 0.072(6) 0.052(5) 0.018(5) 0.029(5) 0.046(5)
N29 0.143(5) 0.143(5) 0.142(5) 0.0477(18) 0.0412(17) 0.0497(19)

loop_
_atom_type_symbol
_atom_type_description
_atom_type_scat_dispersion_real
_atom_type_scat_dispersion_imag
_atom_type_scat_source
C C 0.0033 0.0016 'International Tables Vol C Tables 4.2.6.8 and 6.1.1.4'
H H 0.0000 0.0000 'International Tables Vol C Tables 4.2.6.8 and 6.1.1.4'
N N 0.0061 0.0033 'International Tables Vol C Tables 4.2.6.8 and 6.1.1.4'
Cu Cu 0.3201 1.2651 'International Tables Vol C Tables 4.2.6.8 and 6.1.1.4'
O O 0.0106 0.0060 'International Tables Vol C Tables 4.2.6.8 and 6.1.1.4'

loop_
_geom_angle_atom_site_label_1
_geom_angle_atom_site_label_2
_geom_angle_atom_site_label_3
_geom_angle
_geom_angle_site_symmetry_1
_geom_angle_site_symmetry_3
_geom_angle_publ_flag
N1 Cu1 N31 95.5(3) . . ?
N1 Cu1 N7 90.7(2) . . ?
N31 Cu1 N7 166.9(3) . . ?
N1 Cu1 N4 166.7(3) . . ?
N31 Cu1 N4 94.9(2) . . ?
N7 Cu1 N4 77.5(2) . . ?
N10 Cu2 N7 169.3(3) . . ?
N10 Cu2 N13 85.2(2) . . ?
N7 Cu2 N13 97.4(2) . . ?
N10 Cu2 N4 97.7(2) . . ?
N7 Cu2 N4 78.0(2) . . ?
N13 Cu2 N4 169.6(2) . . ?
N19 Cu3 N10 90.2(2) . . ?
N19 Cu3 N20 85.4(3) . . ?
N10 Cu3 N20 175.5(3) . . ?
N19 Cu3 N16 169.7(2) . . ?
N10 Cu3 N16 89.9(2) . . ?
N20 Cu3 N16 94.5(3) . . ?
N24 Cu4 N16 96.3(2) . . ?
N24 Cu4 N21 161.2(3) . 2_677 ?
N16 Cu4 N21 97.1(2) . 2_677 ?
N24 Cu4 N21 92.0(2) . . ?
N16 Cu4 N21 167.8(2) . . ?
N21 Cu4 N21 77.1(2) 2_677 . ?
N27 Cu5 N27 180.000(1) 2_676 . ?
N27 Cu5 N28 93.5(3) 2_676 . ?
N27 Cu5 N28 86.5(3) . . ?
N27 Cu5 N28 86.5(3) 2_676 2_676 ?
N27 Cu5 N28 93.5(3) . 2_676 ?
N28 Cu5 N28 180.000(3) . 2_676 ?
C2 C1 N19 107.1(6) . . ?
C2 C1 C3' 110.2(10) . . ?
N19 C1 C3' 117.4(8) . . ?
C2 C1 H1A 107.6 . . ?
N19 C1 H1A 107.6 . . ?
C3' C1 H1A 106.6 . . ?
C1 C2 N20 108.1(6) . . ?
C1 C2 C3 109.7(10) . . ?
N20 C2 C3 108.3(11) . . ?
C1 C2 H2A 110.5 . . ?
N20 C2 H2A 109.4 . . ?
C3 C2 H2A 1.8 . . ?
C1 C2 H2B 110.1 . . ?
N20 C2 H2B 110.4 . . ?
C3 C2 H2B 110.1 . . ?
H2A C2 H2B 108.3 . . ?
C2 C3 H2A 3.2 . . ?
C2 C3 H3A 109.5 . . ?
C2 C3 H3B 109.5 . . ?
C2 C3 H3C 109.5 . . ?
C1 C3' H3'1 109.5 . . ?
C1 C3' H3'2 109.5 . . ?
H3'1 C3' H3'2 109.5 . . ?
C1 C3' H3'3 109.5 . . ?
H3'1 C3' H3'3 109.5 . . ?
H3'2 C3' H3'3 109.5 . . ?
C5 C4 N27 117.6(9) . . ?
C5 C4 C6 121.1(10) . . ?
N27 C4 C6 119.7(9) . . ?
C5 C4 H4 84.2 . . ?
N27 C4 H4 85.4 . . ?
C6 C4 H4 87.7 . . ?
C4 C5 N28 116.5(9) . . ?
C4 C5 H5A 98.8 . . ?
N28 C5 H5A 108.1 . . ?
C4 C5 H5B 114.9 . . ?
N28 C5 H5B 110.0 . . ?
H5A C5 H5B 107.5 . . ?
C4 C6 H6A 102.5 . . ?
C4 C6 H6B 112.2 . . ?
H6A C6 H6B 109.5 . . ?
C4 C6 H6C 113.4 . . ?
H6A C6 H6C 109.5 . . ?
H6B C6 H6C 109.5 . . ?
N2 N1 Cu1 130.9(5) . . ?
N3 N2 N1 175.2(8) . . ?
N5 N4 Cu2 132.8(4) . . ?
N5 N4 Cu1 122.0(5) . . ?
Cu2 N4 Cu1 101.7(2) . . ?
N6 N5 N4 177.6(8) . . ?
N8 N7 Cu2 130.3(5) . . ?
N8 N7 Cu1 126.4(5) . . ?
Cu2 N7 Cu1 102.9(3) . . ?
N9 N8 N7 176.6(9) . . ?
N11 N10 Cu2 128.4(5) . . ?
N11 N10 Cu3 119.5(4) . . ?
Cu2 N10 Cu3 111.0(3) . . ?
N12 N11 N10 177.8(8) . . ?
N14 N13 Cu2 126.4(5) . . ?
N15 N14 N13 177.5(8) . . ?
N17 N16 Cu4 124.8(5) . . ?
N17 N16 Cu3 118.9(5) . . ?
Cu4 N16 Cu3 116.3(3) . . ?
N18 N17 N16 175.3(9) . . ?
C1 N19 Cu3 107.5(5) . . ?
C1 N19 H19A 110.2 . . ?
Cu3 N19 H19A 110.2 . . ?
C1 N19 H19B 110.2 . . ?
Cu3 N19 H19B 110.2 . . ?
H19A N19 H19B 108.5 . . ?
C2 N20 Cu3 106.7(5) . . ?
C2 N20 H20A 110.4 . . ?
Cu3 N20 H20A 110.4 . . ?
C2 N20 H20B 110.4 . . ?
Cu3 N20 H20B 110.4 . . ?
H20A N20 H20B 108.6 . . ?
N22 N21 Cu4 131.9(5) . 2_677 ?
N22 N21 Cu4 123.7(5) . . ?
Cu4 N21 Cu4 102.9(2) 2_677 . ?
N23 N22 N21 178.0(7) . . ?
N25 N24 Cu4 118.6(6) . . ?
N26 N25 N24 178.8(9) . . ?
C4 N27 Cu5 109.1(6) . . ?
C4 N27 H27A 109.9 . . ?
Cu5 N27 H27A 109.9 . . ?
C4 N27 H27B 109.9 . . ?
Cu5 N27 H27B 109.9 . . ?
H27A N27 H27B 108.3 . . ?
C5 N28 Cu5 109.5(6) . . ?
C5 N28 H28A 109.8 . . ?
Cu5 N28 H28A 109.8 . . ?
C5 N28 H28B 109.8 . . ?
Cu5 N28 H28B 109.8 . . ?
H28A N28 H28B 108.2 . . ?
H1WA O1W H1WB 104.5 . . ?
N30 N31 Cu1 123.4(6) . . ?
N31 N30 N29 179.3(12) . . ?

loop_
_geom_bond_atom_site_label_1
_geom_bond_atom_site_label_2
_geom_bond_distance
_geom_bond_site_symmetry_2
_geom_bond_publ_flag
Cu1 N1 1.943(6) . ?
Cu1 N31 1.962(6) . ?
Cu1 N7 2.004(6) . ?
Cu1 N4 2.021(5) . ?
Cu2 N10 1.985(5) . ?
Cu2 N7 1.992(5) . ?
Cu2 N13 1.998(5) . ?
Cu2 N4 2.009(5) . ?
Cu3 N19 2.004(6) . ?
Cu3 N10 2.012(6) . ?
Cu3 N20 2.012(5) . ?
Cu3 N16 2.015(6) . ?
Cu4 N24 1.960(6) . ?
Cu4 N16 1.987(6) . ?
Cu4 N21 2.009(6) 2_677 ?
Cu4 N21 2.028(6) . ?
Cu5 N27 2.001(7) 2_676 ?
Cu5 N27 2.001(7) . ?
Cu5 N28 2.010(7) . ?
Cu5 N28 2.010(7) 2_676 ?
C1 C2 1.481(10) . ?
C1 N19 1.484(9) . ?
C1 C3' 1.514(16) . ?
C1 H1A 0.9600 . ?
C2 N20 1.488(10) . ?
C2 C3 1.5000(11) . ?
C2 H2A 0.9600 . ?
C2 H2B 0.9600 . ?
C3 H2A 0.5413 . ?
C3 H3A 0.9600 . ?
C3 H3B 0.9600 . ?
C3 H3C 0.9600 . ?
C3' H3'1 0.9600 . ?
C3' H3'2 0.9600 . ?
C3' H3'3 0.9600 . ?
C4 C5 1.434(5) . ?
C4 N27 1.434(11) . ?
C4 C6 1.506(13) . ?
C4 H4 0.9799 . ?
C5 N28 1.435(12) . ?
C5 H5A 0.9700 . ?
C5 H5B 0.9700 . ?
C6 H6A 0.9600 . ?
C6 H6B 0.9600 . ?
C6 H6C 0.9601 . ?
N1 N2 1.179(8) . ?
N2 N3 1.169(8) . ?
N4 N5 1.190(8) . ?
N5 N6 1.132(8) . ?
N7 N8 1.210(8) . ?
N8 N9 1.117(8) . ?
N10 N11 1.178(8) . ?
N11 N12 1.144(8) . ?
N13 N14 1.193(8) . ?
N14 N15 1.105(9) . ?
N16 N17 1.203(8) . ?
N17 N18 1.122(9) . ?
N19 H19A 0.9000 . ?
N19 H19B 0.9000 . ?
N20 H20A 0.9000 . ?
N20 H20B 0.9000 . ?
N21 N22 1.198(8) . ?
N21 Cu4 2.009(6) 2_677 ?
N22 N23 1.119(8) . ?
N24 N25 1.165(9) . ?
N25 N26 1.128(10) . ?
N27 H27A 0.9000 . ?
N27 H27B 0.9000 . ?
N28 H28A 0.9000 . ?
N28 H28B 0.9000 . ?
O1W H1WA 0.8500 . ?
O1W H1WB 0.8500 . ?
N31 N30 1.129(9) . ?
N30 N29 1.140(13) . ?
